data_8101337
loop_
_publ_author_name
'Zheng, Yue-Qing'
'Sun, Jie'
'Lin, Jian-Li'

_publ_section_title
;
Crystal structure of diaqua-di-\m-hydroxo-bis-(1,10-phenanthroline-
N,N')- dicopper(II) succinate octahydrate, [Cu~2~(C~12~H~8~N~2~)~2~
(H~2~O)~2~(OH)~2~](C~4~H~4~O~4~) &#x00B7; 8H~2~O
;
_journal_issue 4
_journal_name_full 'Zeitschrift f\"ur Kristallographie - New Crystal Structures'
_journal_page_first 533
_journal_page_last 534
_journal_volume 215
_journal_year 2000
_chemical_formula_structural
;
[Cu2(C12 H8 N2)2 (H2 O)2 (O H)2]C4 H4 O4) . 8H2 O
;
_chemical_formula_sum 'C28 H42 Cu2 N4 O16'
_chemical_formula_weight 817.74
_space_group_IT_number 2
_symmetry_cell_setting triclinic
_symmetry_space_group_name_Hall '-P 1'
_symmetry_space_group_name_H-M 'P -1'
_cell_angle_alpha 96.700(10)
_cell_angle_beta 104.450(10)
_cell_angle_gamma 102.380(10)
_cell_formula_units_Z 1
_cell_length_a 8.1510(10)
_cell_length_b 9.5200(10)
_cell_length_c 11.8450(10)
_cell_measurement_temperature 293(2)
_cell_volume 855.18(16)
_diffrn_ambient_temperature 293(2)
_exptl_crystal_density_diffrn 1.588
_cod_database_code 8101337

loop_
_symmetry_equiv_pos_as_xyz
'x, y, z'
'-x, -y, -z'

loop_
_atom_site_label
_atom_site_type_symbol
_atom_site_fract_x
_atom_site_fract_y
_atom_site_fract_z
_atom_site_U_iso_or_equiv
_atom_site_adp_type
_atom_site_occupancy
_atom_site_calc_flag
_atom_site_refinement_flags
_atom_site_disorder_assembly
_atom_site_disorder_group
Cu Cu 0.59174(3) 0.65296(2) 0.53150(2) 0.03176(10) Uani 1 d . . .
N1 N 0.6012(2) 0.82825(19) 0.64875(16) 0.0346(4) Uani 1 d . . .
N2 N 0.6952(2) 0.80971(18) 0.44976(16) 0.0336(4) Uani 1 d . . .
C1 C 0.5514(3) 0.8324(3) 0.7473(2) 0.0423(5) Uani 1 d . . .
H1 H 0.5033 0.7450 0.7683 0.049(3) Uiso 1 calc R . .
C2 C 0.5694(4) 0.9648(3) 0.8206(2) 0.0493(6) Uani 1 d . . .
H2 H 0.5329 0.9648 0.8889 0.049(3) Uiso 1 calc R . .
C3 C 0.6406(4) 1.0939(3) 0.7911(2) 0.0487(6) Uani 1 d . . .
H3 H 0.6537 1.1821 0.8396 0.049(3) Uiso 1 calc R . .
C4 C 0.6940(3) 1.0930(2) 0.6871(2) 0.0416(5) Uani 1 d . . .
C5 C 0.7689(4) 1.2218(3) 0.6462(2) 0.0508(6) Uani 1 d . . .
H5 H 0.7846 1.3134 0.6905 0.049(3) Uiso 1 calc R . .
C6 C 0.8167(4) 1.2125(3) 0.5452(2) 0.0497(6) Uani 1 d . . .
H6 H 0.8650 1.2977 0.5214 0.049(3) Uiso 1 calc R . .
C7 C 0.7944(3) 1.0733(2) 0.4735(2) 0.0389(5) Uani 1 d . . .
C8 C 0.8423(3) 1.0553(3) 0.3674(2) 0.0460(6) Uani 1 d . . .
H8 H 0.8907 1.1366 0.3390 0.049(3) Uiso 1 calc R . .
C9 C 0.8171(3) 0.9173(3) 0.3063(2) 0.0444(5) Uani 1 d . . .
H9 H 0.8493 0.9040 0.2366 0.049(3) Uiso 1 calc R . .
C10 C 0.7424(3) 0.7966(2) 0.3505(2) 0.0393(5) Uani 1 d . . .
H10 H 0.7251 0.7033 0.3084 0.049(3) Uiso 1 calc R . .
C11 C 0.7214(3) 0.9465(2) 0.51085(19) 0.0331(4) Uani 1 d . . .
C12 C 0.6714(3) 0.9562(2) 0.61866(19) 0.0341(4) Uani 1 d . . .
C13 C 0.9289(3) 0.7851(3) 0.9689(2) 0.0418(5) Uani 1 d . . .
C14 C 1.0055(3) 0.9396(2) 0.9542(2) 0.0408(5) Uani 1 d . . .
H14A H 0.9453 0.9532 0.8762 0.047(5) Uiso 1 calc R . .
H14B H 1.1276 0.9500 0.9573 0.047(5) Uiso 1 calc R . .
O1 O 0.4458(2) 0.51004(15) 0.59376(13) 0.0342(3) Uani 1 d . . .
O2 O 0.8514(2) 0.6375(2) 0.64633(16) 0.0525(4) Uani 1 d . . .
O3 O 0.8692(3) 0.7655(2) 1.05436(19) 0.0658(6) Uani 1 d . . .
O4 O 0.9278(3) 0.68129(19) 0.89137(16) 0.0527(4) Uani 1 d . . .
O5 O 1.1441(3) 0.5437(3) 0.64699(19) 0.0665(6) Uani 1 d . . .
O6 O 0.8289(3) 0.4905(2) 1.11868(19) 0.0630(5) Uani 1 d . . .
O7 O 0.6045(3) 0.4807(3) 0.82111(18) 0.0743(7) Uani 1 d . . .
O8 O 0.4935(3) 0.7085(3) 1.0238(2) 0.0749(6) Uani 1 d . . .
HO1 H 0.5096 0.5006 0.6616 0.053(8) Uiso 1 d . . .
HAO2 H 0.8761 0.6592 0.7200 0.070(3) Uiso 1 d . . .
HBO2 H 0.9267 0.5976 0.6248 0.070(3) Uiso 1 d . . .
HAO5 H 1.2380 0.5359 0.6262 0.070(3) Uiso 1 d . . .
HBO5 H 1.1562 0.4968 0.7066 0.070(3) Uiso 1 d . . .
HAO6 H 0.8579 0.5850 1.0990 0.070(3) Uiso 1 d . . .
HBO6 H 0.9169 0.4549 1.1038 0.070(3) Uiso 1 d . . .
HAO7 H 0.7105 0.5423 0.8599 0.070(3) Uiso 1 d . . .
HBO7 H 0.5800 0.4369 0.8749 0.070(3) Uiso 1 d . . .
HAO8 H 0.6085 0.7013 1.0169 0.070(3) Uiso 1 d . . .
HBO8 H 0.4376 0.6472 0.9662 0.070(3) Uiso 1 d . . .

loop_
_atom_site_aniso_label
_atom_site_aniso_U_11
_atom_site_aniso_U_22
_atom_site_aniso_U_33
_atom_site_aniso_U_23
_atom_site_aniso_U_13
_atom_site_aniso_U_12
Cu 0.03747(16) 0.02571(14) 0.03344(15) 0.00494(9) 0.01486(11) 0.00535(10)
N1 0.0369(9) 0.0311(8) 0.0364(9) 0.0047(7) 0.0122(7) 0.0085(7)
N2 0.0372(9) 0.0286(8) 0.0347(9) 0.0067(7) 0.0115(7) 0.0057(7)
C1 0.0466(13) 0.0412(12) 0.0413(12) 0.0045(9) 0.0170(10) 0.0118(10)
C2 0.0557(15) 0.0553(14) 0.0394(12) -0.0010(10) 0.0184(11) 0.0188(12)
C3 0.0551(15) 0.0418(12) 0.0464(13) -0.0048(10) 0.0091(11) 0.0193(11)
C4 0.0440(12) 0.0331(11) 0.0439(12) 0.0005(9) 0.0055(10) 0.0133(9)
C5 0.0601(16) 0.0273(10) 0.0570(15) 0.0009(10) 0.0072(12) 0.0093(10)
C6 0.0575(15) 0.0283(10) 0.0561(15) 0.0098(10) 0.0078(12) 0.0044(10)
C7 0.0375(11) 0.0314(10) 0.0442(12) 0.0113(9) 0.0065(9) 0.0048(9)
C8 0.0463(13) 0.0401(12) 0.0488(13) 0.0181(10) 0.0116(11) 0.0018(10)
C9 0.0465(13) 0.0473(13) 0.0408(12) 0.0142(10) 0.0166(10) 0.0063(10)
C10 0.0419(12) 0.0365(11) 0.0403(11) 0.0081(9) 0.0142(10) 0.0083(9)
C11 0.0306(10) 0.0306(10) 0.0364(10) 0.0082(8) 0.0050(8) 0.0083(8)
C12 0.0335(10) 0.0311(10) 0.0367(10) 0.0045(8) 0.0073(8) 0.0099(8)
C13 0.0442(12) 0.0418(12) 0.0373(11) 0.0054(9) 0.0107(10) 0.0082(10)
C14 0.0424(12) 0.0412(12) 0.0395(12) 0.0065(9) 0.0155(10) 0.0077(10)
O1 0.0400(8) 0.0293(7) 0.0339(7) 0.0044(6) 0.0156(6) 0.0046(6)
O2 0.0443(10) 0.0770(13) 0.0432(9) 0.0125(9) 0.0140(8) 0.0275(9)
O3 0.1003(17) 0.0436(10) 0.0601(12) 0.0084(9) 0.0453(12) 0.0063(10)
O4 0.0658(12) 0.0430(9) 0.0485(10) 0.0004(8) 0.0206(9) 0.0113(8)
O5 0.0618(12) 0.0995(16) 0.0655(13) 0.0397(12) 0.0335(10) 0.0466(12)
O6 0.0749(14) 0.0642(12) 0.0644(12) 0.0277(10) 0.0292(11) 0.0280(11)
O7 0.0794(15) 0.0749(14) 0.0469(11) 0.0198(10) 0.0032(10) -0.0134(12)
O8 0.0810(16) 0.0786(15) 0.0683(14) 0.0021(11) 0.0357(12) 0.0157(12)

loop_
_geom_bond_atom_site_label_1
_geom_bond_atom_site_label_2
_geom_bond_distance
_geom_bond_site_symmetry_2
_geom_bond_publ_flag
Cu O1 1.9327(14) 2_666 ?
Cu O1 1.9463(14) . ?
Cu N1 2.0176(18) . ?
Cu N2 2.0201(17) . ?
Cu O2 2.2573(18) . ?
Cu Cu 2.8884(6) 2_666 ?
N1 C1 1.327(3) . ?
N1 C12 1.357(3) . ?
N2 C10 1.326(3) . ?
N2 C11 1.360(3) . ?
C1 C2 1.403(3) . ?
C1 H1 0.9300 . ?
C2 C3 1.366(4) . ?
C2 H2 0.9300 . ?
C3 C4 1.404(4) . ?
C3 H3 0.9300 . ?
C4 C12 1.401(3) . ?
C4 C5 1.441(4) . ?
C5 C6 1.347(4) . ?
C5 H5 0.9300 . ?
C6 C7 1.438(3) . ?
C6 H6 0.9300 . ?
C7 C11 1.398(3) . ?
C7 C8 1.408(4) . ?
C8 C9 1.371(4) . ?
C8 H8 0.9300 . ?
C9 C10 1.402(3) . ?
C9 H9 0.9300 . ?
C10 H10 0.9300 . ?
C11 C12 1.433(3) . ?
C13 O3 1.244(3) . ?
C13 O4 1.264(3) . ?
C13 C14 1.518(3) . ?
C14 C14 1.519(4) 2_777 ?
C14 H14A 0.9700 . ?
C14 H14B 0.9700 . ?
O1 Cu 1.9327(14) 2_666 ?
O1 HO1 0.8675(15) . ?
O2 HAO2 0.8349(18) . ?
O2 HBO2 0.8610(17) . ?
O5 HAO5 0.8755(19) . ?
O5 HBO5 0.875(2) . ?
O6 HAO6 0.952(2) . ?
O6 HBO6 0.902(2) . ?
O7 HAO7 0.908(2) . ?
O7 HBO7 0.842(2) . ?
O8 HAO8 0.977(2) . ?
O8 HBO8 0.807(2) . ?
